data_7018741
loop_
_publ_author_name
'Safin, Damir A.'
'Babashkina, Maria G.'
'Robeyns, Koen'
'Garcia, Yann'

_publ_section_title
;
 Halogen anion-induced formation of [(PdLX)(2)] (X = Cl(-), Br(-), I(-))
 vs. [PdL(2)] (L = [6-MeO(O)CC(6)H(4)NHC(S)NP(S)(OiPr)(2)](-)): Reversible
 photoinduced cis/trans isomerization of [PdL(2)].
;
_journal_issue 15
_journal_name_full 'Dalton transactions (Cambridge, England : 2003)'
_journal_page_first 4324
_journal_page_last 4327
_journal_paper_doi 10.1039/c2dt12466a
_journal_volume 41
_journal_year 2012
_chemical_formula_moiety 'C30 H44 N4 O8 P2 Pd S4, C4 H8 O2'
_chemical_formula_sum 'C34 H52 N4 O10 P2 Pd S4'
_chemical_formula_weight 973.38
_chemical_name_systematic
;
?
;
_space_group_IT_number 2
_symmetry_cell_setting triclinic
_symmetry_space_group_name_Hall '-P 1'
_symmetry_space_group_name_H-M 'P -1'
_atom_sites_solution_hydrogens geom
_atom_sites_solution_primary direct
_atom_sites_solution_secondary difmap
_audit_creation_method SHELXL-97
_cell_angle_alpha 111.262(10)
_cell_angle_beta 104.326(7)
_cell_angle_gamma 92.377(7)
_cell_formula_units_Z 1
_cell_length_a 9.3910(5)
_cell_length_b 9.6617(10)
_cell_length_c 13.2526(14)
_cell_measurement_reflns_used 5895
_cell_measurement_temperature 150(2)
_cell_measurement_theta_max 25.2426
_cell_measurement_theta_min 2.2656
_cell_volume 1074.23(19)
_computing_cell_refinement
;
CrysAlisPro, Agilent Technologies,
Version 1.171.34.45 (release 19-11-2010 CrysAlis171 .NET)
(compiled Nov 19 2010,18:13:43)
;
_computing_data_collection MAR
_computing_data_reduction
;
CrysAlisPro, Agilent Technologies,
Version 1.171.34.45 (release 19-11-2010 CrysAlis171 .NET)
(compiled Nov 19 2010,18:13:43)
;
_computing_structure_refinement 'SHELXL-97 (Sheldrick, 1997)'
_computing_structure_solution 'SHELXS-97 (Sheldrick, 1990)'
_diffrn_ambient_temperature 150(2)
_diffrn_measured_fraction_theta_full 0.937
_diffrn_measured_fraction_theta_max 0.937
_diffrn_measurement_device_type 'MAR345 image plate'
_diffrn_measurement_method '110 images, \D\F 2.0\%'
_diffrn_radiation_monochromator 'Zr filter'
_diffrn_radiation_source 'Rigaku Ultra 18 rotating anode'
_diffrn_radiation_type MoK\a
_diffrn_radiation_wavelength 0.71073
_diffrn_reflns_av_R_equivalents 0.0371
_diffrn_reflns_av_sigmaI/netI 0.0420
_diffrn_reflns_limit_h_max 11
_diffrn_reflns_limit_h_min -11
_diffrn_reflns_limit_k_max 11
_diffrn_reflns_limit_k_min -11
_diffrn_reflns_limit_l_max 15
_diffrn_reflns_limit_l_min -15
_diffrn_reflns_number 8795
_diffrn_reflns_theta_full 25.30
_diffrn_reflns_theta_max 25.30
_diffrn_reflns_theta_min 2.27
_exptl_absorpt_coefficient_mu 0.757
_exptl_absorpt_correction_T_max 1.00000
_exptl_absorpt_correction_T_min 0.96394
_exptl_absorpt_correction_type multi-scan
_exptl_absorpt_process_details
;
CrysAlisPro, Agilent Technologies,
Version 1.171.34.45 (release 19-11-2010 CrysAlis171 .NET)
(compiled Nov 19 2010,18:13:43)
Empirical absorption correction using spherical harmonics,
implemented in SCALE3 ABSPACK scaling algorithm.
;
_exptl_crystal_colour orange
_exptl_crystal_density_diffrn 1.505
_exptl_crystal_density_method 'not measured'
_exptl_crystal_description plate
_exptl_crystal_F_000 504
_exptl_crystal_size_max 0.22
_exptl_crystal_size_mid 0.13
_exptl_crystal_size_min 0.03
_refine_diff_density_max 0.535
_refine_diff_density_min -0.594
_refine_diff_density_rms 0.098
_refine_ls_extinction_method none
_refine_ls_goodness_of_fit_ref 1.043
_refine_ls_hydrogen_treatment constr
_refine_ls_matrix_type full
_refine_ls_number_parameters 255
_refine_ls_number_reflns 3669
_refine_ls_number_restraints 0
_refine_ls_restrained_S_all 1.043
_refine_ls_R_factor_all 0.0356
_refine_ls_R_factor_gt 0.0304
_refine_ls_shift/su_max 0.001
_refine_ls_shift/su_mean 0.000
_refine_ls_structure_factor_coef Fsqd
_refine_ls_weighting_details 'calc w=1/[\s^2^(Fo^2^)+(0.0413P)^2^+0.9112P] where P=(Fo^2^+2Fc^2^)/3'
_refine_ls_weighting_scheme calc
_refine_ls_wR_factor_gt 0.0799
_refine_ls_wR_factor_ref 0.0824
_reflns_number_gt 3371
_reflns_number_total 3669
_reflns_threshold_expression >2sigma(I)
_cod_data_source_file c2dt12466a.txt
_cod_data_source_block safin95
_cod_original_cell_volume 1074.23(17)
_cod_database_code 7018741

loop_
_symmetry_equiv_pos_as_xyz
'x, y, z'
'-x, -y, -z'

loop_
_atom_site_label
_atom_site_type_symbol
_atom_site_fract_x
_atom_site_fract_y
_atom_site_fract_z
_atom_site_U_iso_or_equiv
_atom_site_adp_type
_atom_site_occupancy
_atom_site_symmetry_multiplicity
_atom_site_calc_flag
_atom_site_refinement_flags
Pd1 Pd 1.0000 0.0000 1.0000 0.02397(10) Uani 1 2 d S
S2 S 0.81285(8) 0.09494(8) 1.08012(6) 0.02933(16) Uani 1 1 d .
P3 P 0.76547(7) 0.25525(7) 1.01991(6) 0.02522(16) Uani 1 1 d .
N4 N 0.7083(3) 0.2068(3) 0.88575(19) 0.0296(5) Uani 1 1 d .
C5 C 0.7589(3) 0.1105(3) 0.8090(2) 0.0271(6) Uani 1 1 d .
S6 S 0.89313(8) -0.00675(9) 0.82147(6) 0.03655(19) Uani 1 1 d .
O7 O 0.6408(2) 0.3327(2) 1.07087(15) 0.0273(4) Uani 1 1 d .
C8 C 0.4954(3) 0.2452(3) 1.0485(2) 0.0313(6) Uani 1 1 d .
H8 H 0.4892 0.1421 0.9909 0.038 Uiso 1 1 calc R
C9 C 0.3788(3) 0.3249(4) 1.0007(3) 0.0420(7) Uani 1 1 d .
H9A H 0.3891 0.4284 1.0547 0.063 Uiso 1 1 calc R
H9B H 0.2799 0.2726 0.9869 0.063 Uiso 1 1 calc R
H9C H 0.3914 0.3253 0.9296 0.063 Uiso 1 1 calc R
C10 C 0.4835(4) 0.2341(4) 1.1566(3) 0.0402(7) Uani 1 1 d .
H10A H 0.5655 0.1861 1.1847 0.060 Uiso 1 1 calc R
H10B H 0.3887 0.1740 1.1424 0.060 Uiso 1 1 calc R
H10C H 0.4885 0.3349 1.2129 0.060 Uiso 1 1 calc R
O11 O 0.8963(2) 0.3861(2) 1.06186(16) 0.0312(4) Uani 1 1 d .
C12 C 0.9766(3) 0.4673(3) 1.1824(2) 0.0330(6) Uani 1 1 d .
H12 H 0.9378 0.4220 1.2290 0.040 Uiso 1 1 calc R
C13 C 0.9488(4) 0.6271(4) 1.2136(3) 0.0516(9) Uani 1 1 d .
H13A H 0.9777 0.6676 1.1625 0.077 Uiso 1 1 calc R
H13B H 1.0075 0.6867 1.2914 0.077 Uiso 1 1 calc R
H13C H 0.8430 0.6313 1.2074 0.077 Uiso 1 1 calc R
C14 C 1.1376(4) 0.4506(4) 1.1947(3) 0.0517(9) Uani 1 1 d .
H14A H 1.1481 0.3438 1.1689 0.077 Uiso 1 1 calc R
H14B H 1.1945 0.5017 1.2741 0.077 Uiso 1 1 calc R
H14C H 1.1751 0.4954 1.1490 0.077 Uiso 1 1 calc R
N15 N 0.7080(3) 0.0932(3) 0.69859(19) 0.0305(5) Uani 1 1 d .
H15 H 0.7375 0.0176 0.6512 0.037 Uiso 1 1 calc R
C16 C 0.6171(3) 0.1748(3) 0.6477(2) 0.0274(6) Uani 1 1 d .
C17 C 0.5231(3) 0.2663(3) 0.6986(2) 0.0317(6) Uani 1 1 d .
H17 H 0.5200 0.2763 0.7720 0.038 Uiso 1 1 calc R
C18 C 0.4341(3) 0.3428(3) 0.6435(3) 0.0363(7) Uani 1 1 d .
H18 H 0.3701 0.4042 0.6791 0.044 Uiso 1 1 calc R
C19 C 0.4381(3) 0.3301(4) 0.5363(3) 0.0395(7) Uani 1 1 d .
H19 H 0.3784 0.3844 0.4994 0.047 Uiso 1 1 calc R
C20 C 0.5286(3) 0.2387(3) 0.4838(3) 0.0355(6) Uani 1 1 d .
H20 H 0.5291 0.2286 0.4098 0.043 Uiso 1 1 calc R
C21 C 0.6201(3) 0.1606(3) 0.5378(2) 0.0292(6) Uani 1 1 d .
C22 C 0.7173(3) 0.0630(3) 0.4784(2) 0.0315(6) Uani 1 1 d .
O23 O 0.8037(2) -0.0070(3) 0.51749(18) 0.0424(5) Uani 1 1 d .
O24 O 0.7015(3) 0.0602(2) 0.37473(18) 0.0420(5) Uani 1 1 d .
C25 C 0.7931(4) -0.0334(4) 0.3137(3) 0.0500(9) Uani 1 1 d .
H25A H 0.8980 0.0077 0.3521 0.075 Uiso 1 1 calc R
H25B H 0.7687 -0.0358 0.2367 0.075 Uiso 1 1 calc R
H25C H 0.7746 -0.1354 0.3110 0.075 Uiso 1 1 calc R
O31 O 0.8813(3) 0.5259(3) 0.4234(2) 0.0529(6) Uani 1 1 d .
C32 C 0.8824(4) 0.3867(4) 0.4356(3) 0.0568(9) Uani 1 1 d .
H32A H 0.8280 0.3056 0.3628 0.068 Uiso 1 1 calc R
H32B H 0.8304 0.3875 0.4922 0.068 Uiso 1 1 calc R
C33 C 1.0359(4) 0.3558(4) 0.4715(3) 0.0575(10) Uani 1 1 d .
H33A H 1.0330 0.2588 0.4809 0.069 Uiso 1 1 calc R
H33B H 1.0860 0.3481 0.4125 0.069 Uiso 1 1 calc R

loop_
_atom_site_aniso_label
_atom_site_aniso_U_11
_atom_site_aniso_U_22
_atom_site_aniso_U_33
_atom_site_aniso_U_23
_atom_site_aniso_U_13
_atom_site_aniso_U_12
Pd1 0.02598(17) 0.02580(16) 0.02501(16) 0.01217(12) 0.01102(11) 0.00995(11)
S2 0.0315(4) 0.0336(4) 0.0318(4) 0.0172(3) 0.0161(3) 0.0134(3)
P3 0.0272(4) 0.0254(3) 0.0245(4) 0.0092(3) 0.0098(3) 0.0070(3)
N4 0.0339(13) 0.0310(12) 0.0255(12) 0.0111(10) 0.0099(9) 0.0104(10)
C5 0.0264(14) 0.0294(13) 0.0276(14) 0.0119(11) 0.0092(10) 0.0063(11)
S6 0.0424(4) 0.0476(4) 0.0277(4) 0.0180(3) 0.0156(3) 0.0256(3)
O7 0.0268(10) 0.0256(9) 0.0294(10) 0.0081(8) 0.0111(8) 0.0070(8)
C8 0.0299(15) 0.0310(14) 0.0305(15) 0.0077(12) 0.0103(11) 0.0064(12)
C9 0.0325(16) 0.0536(19) 0.0425(18) 0.0198(15) 0.0119(13) 0.0141(14)
C10 0.0405(17) 0.0454(18) 0.0389(17) 0.0176(14) 0.0163(13) 0.0077(14)
O11 0.0321(11) 0.0321(10) 0.0298(10) 0.0114(8) 0.0107(8) 0.0017(8)
C12 0.0275(15) 0.0336(15) 0.0316(15) 0.0071(12) 0.0064(11) 0.0006(12)
C13 0.050(2) 0.0372(18) 0.052(2) 0.0059(16) 0.0049(16) 0.0089(15)
C14 0.0314(17) 0.0483(19) 0.060(2) 0.0077(17) 0.0065(15) 0.0065(15)
N15 0.0343(13) 0.0322(12) 0.0238(12) 0.0078(10) 0.0091(9) 0.0135(10)
C16 0.0272(14) 0.0264(13) 0.0258(14) 0.0088(11) 0.0047(10) 0.0024(11)
C17 0.0307(15) 0.0335(14) 0.0285(15) 0.0087(12) 0.0088(11) 0.0073(12)
C18 0.0323(16) 0.0366(16) 0.0420(17) 0.0150(14) 0.0131(13) 0.0103(13)
C19 0.0372(17) 0.0409(17) 0.0467(18) 0.0246(15) 0.0099(13) 0.0119(14)
C20 0.0362(16) 0.0397(16) 0.0345(16) 0.0203(13) 0.0079(12) 0.0046(13)
C21 0.0296(14) 0.0268(13) 0.0295(14) 0.0097(11) 0.0075(11) 0.0011(11)
C22 0.0369(16) 0.0301(14) 0.0272(14) 0.0092(12) 0.0120(12) 0.0014(12)
O23 0.0464(13) 0.0501(13) 0.0351(12) 0.0160(10) 0.0172(10) 0.0229(11)
O24 0.0603(14) 0.0424(12) 0.0339(12) 0.0188(10) 0.0240(10) 0.0160(11)
C25 0.072(2) 0.0472(19) 0.0420(19) 0.0167(16) 0.0340(17) 0.0172(18)
O31 0.0493(14) 0.0527(14) 0.0524(15) 0.0211(12) 0.0046(11) 0.0123(11)
C32 0.058(2) 0.051(2) 0.055(2) 0.0191(18) 0.0084(17) -0.0027(17)
C33 0.064(2) 0.0421(19) 0.059(2) 0.0170(17) 0.0084(18) 0.0143(17)

loop_
_atom_type_symbol
_atom_type_description
_atom_type_scat_dispersion_real
_atom_type_scat_dispersion_imag
_atom_type_scat_source
C C 0.0033 0.0016 'International Tables Vol C Tables 4.2.6.8 and 6.1.1.4'
H H 0.0000 0.0000 'International Tables Vol C Tables 4.2.6.8 and 6.1.1.4'
N N 0.0061 0.0033 'International Tables Vol C Tables 4.2.6.8 and 6.1.1.4'
O O 0.0106 0.0060 'International Tables Vol C Tables 4.2.6.8 and 6.1.1.4'
P P 0.1023 0.0942 'International Tables Vol C Tables 4.2.6.8 and 6.1.1.4'
S S 0.1246 0.1234 'International Tables Vol C Tables 4.2.6.8 and 6.1.1.4'
Pd Pd -0.9988 1.0072 'International Tables Vol C Tables 4.2.6.8 and 6.1.1.4'

loop_
_geom_angle_atom_site_label_1
_geom_angle_atom_site_label_2
_geom_angle_atom_site_label_3
_geom_angle
_geom_angle_site_symmetry_1
_geom_angle_site_symmetry_3
S6 Pd1 S6 179.999(1) 2_757 .
S6 Pd1 S2 97.80(3) 2_757 2_757
S6 Pd1 S2 82.20(3) . 2_757
S6 Pd1 S2 82.20(3) 2_757 .
S6 Pd1 S2 97.80(3) . .
S2 Pd1 S2 180.00(4) 2_757 .
P3 S2 Pd1 101.44(3) . .
O11 P3 O7 104.06(10) . .
O11 P3 N4 105.36(11) . .
O7 P3 N4 107.44(11) . .
O11 P3 S2 113.96(8) . .
O7 P3 S2 106.76(8) . .
N4 P3 S2 118.24(9) . .
C5 N4 P3 127.5(2) . .
N4 C5 N15 120.1(2) . .
N4 C5 S6 130.7(2) . .
N15 C5 S6 109.17(19) . .
C5 S6 Pd1 116.79(9) . .
C8 O7 P3 120.89(16) . .
O7 C8 C10 108.6(2) . .
O7 C8 C9 106.5(2) . .
C10 C8 C9 114.0(2) . .
O7 C8 H8 109.2 . .
C10 C8 H8 109.2 . .
C9 C8 H8 109.2 . .
C8 C9 H9A 109.5 . .
C8 C9 H9B 109.5 . .
H9A C9 H9B 109.5 . .
C8 C9 H9C 109.5 . .
H9A C9 H9C 109.5 . .
H9B C9 H9C 109.5 . .
C8 C10 H10A 109.5 . .
C8 C10 H10B 109.5 . .
H10A C10 H10B 109.5 . .
C8 C10 H10C 109.5 . .
H10A C10 H10C 109.5 . .
H10B C10 H10C 109.5 . .
C12 O11 P3 122.70(17) . .
O11 C12 C13 107.0(2) . .
O11 C12 C14 107.0(2) . .
C13 C12 C14 113.2(3) . .
O11 C12 H12 109.8 . .
C13 C12 H12 109.8 . .
C14 C12 H12 109.8 . .
C12 C13 H13A 109.5 . .
C12 C13 H13B 109.5 . .
H13A C13 H13B 109.5 . .
C12 C13 H13C 109.5 . .
H13A C13 H13C 109.5 . .
H13B C13 H13C 109.5 . .
C12 C14 H14A 109.5 . .
C12 C14 H14B 109.5 . .
H14A C14 H14B 109.5 . .
C12 C14 H14C 109.5 . .
H14A C14 H14C 109.5 . .
H14B C14 H14C 109.5 . .
C5 N15 C16 131.2(2) . .
C5 N15 H15 114.4 . .
C16 N15 H15 114.4 . .
C17 C16 N15 123.3(2) . .
C17 C16 C21 119.0(2) . .
N15 C16 C21 117.7(2) . .
C18 C17 C16 120.8(3) . .
C18 C17 H17 119.6 . .
C16 C17 H17 119.6 . .
C17 C18 C19 120.3(3) . .
C17 C18 H18 119.8 . .
C19 C18 H18 119.8 . .
C20 C19 C18 119.9(3) . .
C20 C19 H19 120.1 . .
C18 C19 H19 120.1 . .
C19 C20 C21 121.0(3) . .
C19 C20 H20 119.5 . .
C21 C20 H20 119.5 . .
C20 C21 C16 119.1(3) . .
C20 C21 C22 119.5(3) . .
C16 C21 C22 121.4(2) . .
O23 C22 O24 121.8(3) . .
O23 C22 C21 125.4(3) . .
O24 C22 C21 112.8(2) . .
C22 O24 C25 114.8(2) . .
O24 C25 H25A 109.5 . .
O24 C25 H25B 109.5 . .
H25A C25 H25B 109.5 . .
O24 C25 H25C 109.5 . .
H25A C25 H25C 109.5 . .
H25B C25 H25C 109.5 . .
C32 O31 C33 109.6(3) . 2_766
O31 C32 C33 111.5(3) . .
O31 C32 H32A 109.3 . .
C33 C32 H32A 109.3 . .
O31 C32 H32B 109.3 . .
C33 C32 H32B 109.3 . .
H32A C32 H32B 108.0 . .
O31 C33 C32 110.5(3) 2_766 .
O31 C33 H33A 109.6 2_766 .
C32 C33 H33A 109.6 . .
O31 C33 H33B 109.6 2_766 .
C32 C33 H33B 109.6 . .
H33A C33 H33B 108.1 . .

loop_
_geom_bond_atom_site_label_1
_geom_bond_atom_site_label_2
_geom_bond_distance
_geom_bond_site_symmetry_2
Pd1 S6 2.3058(7) 2_757
Pd1 S6 2.3059(7) .
Pd1 S2 2.3256(7) 2_757
Pd1 S2 2.3256(7) .
S2 P3 2.0029(9) .
P3 O11 1.562(2) .
P3 O7 1.5759(18) .
P3 N4 1.604(2) .
N4 C5 1.310(3) .
C5 N15 1.366(3) .
C5 S6 1.747(3) .
O7 C8 1.480(3) .
C8 C10 1.506(4) .
C8 C9 1.507(4) .
C8 H8 1.0000 .
C9 H9A 0.9800 .
C9 H9B 0.9800 .
C9 H9C 0.9800 .
C10 H10A 0.9800 .
C10 H10B 0.9800 .
C10 H10C 0.9800 .
O11 C12 1.477(3) .
C12 C13 1.499(4) .
C12 C14 1.501(4) .
C12 H12 1.0000 .
C13 H13A 0.9800 .
C13 H13B 0.9800 .
C13 H13C 0.9800 .
C14 H14A 0.9800 .
C14 H14B 0.9800 .
C14 H14C 0.9800 .
N15 C16 1.401(3) .
N15 H15 0.8800 .
C16 C17 1.394(4) .
C16 C21 1.420(4) .
C17 C18 1.385(4) .
C17 H17 0.9500 .
C18 C19 1.391(4) .
C18 H18 0.9500 .
C19 C20 1.377(4) .
C19 H19 0.9500 .
C20 C21 1.401(4) .
C20 H20 0.9500 .
C21 C22 1.494(4) .
C22 O23 1.216(3) .
C22 O24 1.334(3) .
O24 C25 1.445(4) .
C25 H25A 0.9800 .
C25 H25B 0.9800 .
C25 H25C 0.9800 .
O31 C32 1.412(4) .
O31 C33 1.445(4) 2_766
C32 C33 1.481(5) .
C32 H32A 0.9900 .
C32 H32B 0.9900 .
C33 O31 1.445(4) 2_766
C33 H33A 0.9900 .
C33 H33B 0.9900 .

loop_
_geom_torsion_atom_site_label_1
_geom_torsion_atom_site_label_2
_geom_torsion_atom_site_label_3
_geom_torsion_atom_site_label_4
_geom_torsion
_geom_torsion_site_symmetry_1
_geom_torsion_site_symmetry_4
S6 Pd1 S2 P3 136.86(4) 2_757 .
S6 Pd1 S2 P3 -43.14(4) . .
Pd1 S2 P3 O11 -64.35(9) . .
Pd1 S2 P3 O7 -178.64(8) . .
Pd1 S2 P3 N4 60.23(11) . .
O11 P3 N4 C5 86.6(3) . .
O7 P3 N4 C5 -162.9(2) . .
S2 P3 N4 C5 -42.1(3) . .
P3 N4 C5 N15 -173.2(2) . .
P3 N4 C5 S6 4.9(4) . .
N4 C5 S6 Pd1 1.4(3) . .
N15 C5 S6 Pd1 179.73(15) . .
S2 Pd1 S6 C5 -158.20(11) 2_757 .
S2 Pd1 S6 C5 21.80(11) . .
O11 P3 O7 C8 178.98(18) . .
N4 P3 O7 C8 67.6(2) . .
S2 P3 O7 C8 -60.18(19) . .
P3 O7 C8 C10 111.2(2) . .
P3 O7 C8 C9 -125.6(2) . .
O7 P3 O11 C12 64.7(2) . .
N4 P3 O11 C12 177.56(19) . .
S2 P3 O11 C12 -51.2(2) . .
P3 O11 C12 C13 -116.3(2) . .
P3 O11 C12 C14 122.1(2) . .
N4 C5 N15 C16 8.5(4) . .
S6 C5 N15 C16 -170.0(2) . .
C5 N15 C16 C17 -20.3(5) . .
C5 N15 C16 C21 160.8(3) . .
N15 C16 C17 C18 -179.1(3) . .
C21 C16 C17 C18 -0.2(4) . .
C16 C17 C18 C19 -0.4(4) . .
C17 C18 C19 C20 1.3(5) . .
C18 C19 C20 C21 -1.5(5) . .
C19 C20 C21 C16 0.9(4) . .
C19 C20 C21 C22 -179.8(3) . .
C17 C16 C21 C20 0.0(4) . .
N15 C16 C21 C20 178.9(2) . .
C17 C16 C21 C22 -179.3(3) . .
N15 C16 C21 C22 -0.4(4) . .
C20 C21 C22 O23 178.1(3) . .
C16 C21 C22 O23 -2.6(5) . .
C20 C21 C22 O24 -1.4(4) . .
C16 C21 C22 O24 178.0(2) . .
O23 C22 O24 C25 0.7(4) . .
C21 C22 O24 C25 -179.8(3) . .
C33 O31 C32 C33 -57.4(5) 2_766 .
O31 C32 C33 O31 58.0(5) . 2_766
